data_4100101
_journal_name_full 'Journal of the American Chemical Society'
_journal_paper_doi 10.1021/ja044999s
_journal_year 2005
_chemical_formula_sum 'C15 H26 Cl N O'
_chemical_formula_weight 271.82
_space_group_IT_number 4
_symmetry_cell_setting monoclinic
_symmetry_space_group_name_Hall 'P 2yb'
_symmetry_space_group_name_H-M 'P 1 21 1'
_cell_angle_alpha 90.00
_cell_angle_beta 102.036(4)
_cell_angle_gamma 90.00
_cell_formula_units_Z 2
_cell_length_a 7.8777(15)
_cell_length_b 7.7795(14)
_cell_length_c 13.672(3)
_cell_measurement_temperature 213(2)
_cell_volume 819.5(3)
_cod_depositor_comments
;
The following automatic conversions were performed:
'_symmetry_cell_setting' value 'Monoclinic' changed to 'monoclinic'
according to '/home/saulius/struct/CIF-dictionaries/cif_core.dic'
dictionary named 'cif_core.dic' version 2.4.1 from 2010-06-29.

Automatic conversion script
Id: cif_fix_enum 1527 2010-12-29 10:47:43Z saulius 
;
_cod_original_sg_symbol_H-M 'P 21'
_cod_database_code 4100101

loop_
_symmetry_equiv_pos_as_xyz
'x, y, z'
'-x, y+1/2, -z'

loop_
_atom_site_label
_atom_site_type_symbol
_atom_site_fract_x
_atom_site_fract_y
_atom_site_fract_z
_atom_site_U_iso_or_equiv
_atom_site_adp_type
_atom_site_occupancy
_atom_site_symmetry_multiplicity
_atom_site_calc_flag
_atom_site_refinement_flags
_atom_site_disorder_assembly
_atom_site_disorder_group
Cl1 Cl 0.19330(15) 0.48058(18) 0.58097(9) 0.0480(4) Uani 1 1 d . . .
N1 N 0.1561(5) 0.8856(5) 0.5603(3) 0.0420(11) Uani 1 1 d . . .
H1A H 0.0540 0.9145 0.5188 0.050 Uiso 1 1 calc R . .
H1B H 0.1602 0.7690 0.5650 0.050 Uiso 1 1 calc R . .
C2 C 0.3025(6) 0.9459(6) 0.5152(3) 0.0392(13) Uani 1 1 d . . .
H2 H 0.2944 1.0726 0.5090 0.047 Uiso 1 1 calc R . .
C3 C 0.4711(6) 0.9031(7) 0.5857(3) 0.0444(13) Uani 1 1 d . . .
H3A H 0.5674 0.9476 0.5580 0.053 Uiso 1 1 calc R . .
H3B H 0.4833 0.7778 0.5907 0.053 Uiso 1 1 calc R . .
C4 C 0.4841(5) 0.9770(9) 0.6903(3) 0.0446(11) Uani 1 1 d . . .
H4 H 0.4778 1.1038 0.6847 0.054 Uiso 1 1 calc R . .
C5 C 0.3270(6) 0.9148(7) 0.7312(3) 0.0488(15) Uani 1 1 d . . .
H5A H 0.3346 0.7901 0.7410 0.059 Uiso 1 1 calc R . .
H5B H 0.3294 0.9686 0.7962 0.059 Uiso 1 1 calc R . .
C6 C 0.1585(6) 0.9584(9) 0.6608(3) 0.0528(15) Uani 1 1 d . . .
H6A H 0.0612 0.9117 0.6869 0.063 Uiso 1 1 calc R . .
H6B H 0.1450 1.0836 0.6559 0.063 Uiso 1 1 calc R . .
C7 C 0.6556(6) 0.9299(7) 0.7611(3) 0.0435(14) Uani 1 1 d . . .
C8 C 0.7044(8) 0.7622(8) 0.7782(5) 0.0692(19) Uani 1 1 d . . .
H8 H 0.6319 0.6735 0.7469 0.083 Uiso 1 1 calc R . .
C9 C 0.8623(9) 0.7225(11) 0.8423(5) 0.083(2) Uani 1 1 d . . .
H9 H 0.8966 0.6073 0.8537 0.100 Uiso 1 1 calc R . .
C10 C 0.9663(9) 0.8515(12) 0.8883(5) 0.077(2) Uani 1 1 d . . .
H10 H 1.0727 0.8253 0.9312 0.092 Uiso 1 1 calc R . .
C11 C 0.9156(9) 1.0196(11) 0.8721(5) 0.075(2) Uani 1 1 d . . .
H11 H 0.9862 1.1083 0.9049 0.090 Uiso 1 1 calc R . .
C12 C 0.7632(8) 1.0581(8) 0.8086(4) 0.0562(16) Uani 1 1 d . . .
H12 H 0.7307 1.1737 0.7968 0.067 Uiso 1 1 calc R . .
C13 C 0.2839(7) 0.8717(8) 0.4112(4) 0.0582(16) Uani 1 1 d . . .
H13A H 0.2853 0.7472 0.4150 0.087 Uiso 1 1 calc R . .
H13B H 0.3795 0.9107 0.3822 0.087 Uiso 1 1 calc R . .
H13C H 0.1751 0.9096 0.3698 0.087 Uiso 1 1 calc R . .
O1 O 0.5393(5) 0.9003(6) 0.2161(3) 0.0627(11) Uani 1 1 d . . .
H1 H 0.6146 0.9239 0.2664 0.094 Uiso 1 1 calc R . .
C14 C 0.4607(10) 0.9030(12) 0.0406(4) 0.106(3) Uani 1 1 d . . .
H14A H 0.4995 0.9352 -0.0197 0.159 Uiso 1 1 calc R . .
H14B H 0.3591 0.9701 0.0457 0.159 Uiso 1 1 calc R . .
H14C H 0.4315 0.7817 0.0380 0.159 Uiso 1 1 calc R . .
C15 C 0.6027(10) 0.9371(15) 0.1300(4) 0.107(3) Uani 1 1 d . . .
H15 H 0.6101 1.0641 0.1311 0.128 Uiso 1 1 calc R . .
C16 C 0.7646(11) 0.8899(16) 0.1261(6) 0.143(4) Uani 1 1 d . . .
H16A H 0.8441 0.9289 0.1860 0.214 Uiso 1 1 calc R . .
H16B H 0.7966 0.9410 0.0678 0.214 Uiso 1 1 calc R . .
H16C H 0.7705 0.7657 0.1217 0.214 Uiso 1 1 calc R . .

loop_
_atom_site_aniso_label
_atom_site_aniso_U_11
_atom_site_aniso_U_22
_atom_site_aniso_U_33
_atom_site_aniso_U_23
_atom_site_aniso_U_13
_atom_site_aniso_U_12
Cl1 0.0413(7) 0.0542(8) 0.0446(7) 0.0039(8) -0.0002(5) -0.0033(8)
N1 0.038(2) 0.050(3) 0.037(2) 0.003(2) 0.0052(19) 0.004(2)
C2 0.054(3) 0.024(4) 0.042(3) 0.001(2) 0.016(2) 0.000(3)
C3 0.036(3) 0.052(3) 0.047(3) 0.006(3) 0.016(2) -0.004(2)
C4 0.049(3) 0.045(3) 0.041(3) 0.003(4) 0.013(2) 0.006(4)
C5 0.055(3) 0.062(4) 0.031(3) -0.007(3) 0.012(2) -0.002(3)
C6 0.053(3) 0.068(5) 0.040(3) -0.005(4) 0.016(2) -0.002(4)
C7 0.039(3) 0.049(4) 0.043(3) 0.004(3) 0.009(2) 0.004(3)
C8 0.057(4) 0.060(5) 0.082(5) -0.001(4) -0.006(3) 0.003(3)
C9 0.068(5) 0.096(6) 0.081(5) 0.006(4) 0.005(4) 0.020(4)
C10 0.048(4) 0.135(8) 0.045(4) 0.000(5) 0.003(3) -0.009(5)
C11 0.064(5) 0.114(8) 0.047(4) -0.017(4) 0.014(3) -0.029(4)
C12 0.060(4) 0.067(4) 0.043(3) -0.008(3) 0.015(3) -0.022(3)
C13 0.060(4) 0.073(4) 0.044(3) 0.002(3) 0.017(3) 0.008(3)
O1 0.060(2) 0.081(3) 0.046(2) 0.003(2) 0.0081(18) -0.007(2)
C14 0.126(7) 0.130(8) 0.052(4) -0.002(5) -0.003(4) -0.006(6)
C15 0.098(6) 0.179(10) 0.041(4) -0.003(5) 0.009(4) -0.037(7)
C16 0.094(7) 0.254(14) 0.095(6) -0.009(7) 0.054(5) 0.003(7)
